data_1557449
loop_
_publ_author_name
'Sharma, Mahendra K.'
'Blomeyer, Sebastian'
'Glodde, Timo'
'Neumann, Beate'
'Stammler, Hans-Georg'
'Hinz, Alexander'
'van Gastel, Maurice'
'Ghadwal, Rajendra S.'

_publ_section_title
;
 Isolation of singlet carbene derived 2-phospha-1,3-butadienes and their
 sequential one-electron oxidation to radical cations and dications
;
_journal_issue 7
_journal_name_full 'Chemical Science'
_journal_page_first 1975
_journal_page_last 1984
_journal_paper_doi 10.1039/C9SC05598C
_journal_volume 11
_journal_year 2020
_chemical_formula_moiety 'C54 H72 Cl N3 P, C F3 O3 S'
_chemical_formula_sum 'C55 H72 Cl F3 N3 O3 P S'
_chemical_formula_weight 978.63
_space_group_crystal_system triclinic
_space_group_IT_number 2
_space_group_name_Hall '-P 1'
_space_group_name_H-M_alt 'P -1'
_atom_sites_solution_hydrogens geom
_atom_sites_solution_primary dual
_audit_creation_date 2019-07-01
_audit_creation_method
;
Olex2 1.3-ac4
(compiled 2019.04.23 svn.r3594 for Rigaku Oxford Diffraction, GUI svn.r5739)
;
_audit_update_record
;
2019-08-28 deposited with the CCDC.	2020-01-06 downloaded from the CCDC.
;
_cell_angle_alpha 98.063(2)
_cell_angle_beta 91.131(2)
_cell_angle_gamma 103.315(3)
_cell_formula_units_Z 2
_cell_length_a 11.0592(4)
_cell_length_b 12.9006(3)
_cell_length_c 18.7834(5)
_cell_measurement_reflns_used 21348
_cell_measurement_temperature 100.01(10)
_cell_measurement_theta_max 76.2750
_cell_measurement_theta_min 3.4950
_cell_volume 2578.25(14)
_computing_cell_refinement 'CrysAlisPro 1.171.40.54a (Rigaku OD, 2019)'
_computing_data_collection 'CrysAlisPro 1.171.40.54a (Rigaku OD, 2019)'
_computing_data_reduction 'CrysAlisPro 1.171.40.54a (Rigaku OD, 2019)'
_computing_molecular_graphics 'Olex2 (Dolomanov et al., 2009)'
_computing_publication_material 'Olex2 (Dolomanov et al., 2009)'
_computing_structure_refinement 'ShelXL (Sheldrick, 2015)'
_computing_structure_solution 'ShelXT (Sheldrick, 2015)'
_diffrn_ambient_environment N~2~
_diffrn_ambient_temperature 100.01(10)
_diffrn_detector 'CCD plate'
_diffrn_detector_area_resol_mean 5.3114
_diffrn_detector_type Atlas
_diffrn_measured_fraction_theta_full 1.000
_diffrn_measured_fraction_theta_max 0.984
_diffrn_measurement_details
;
List of Runs (angles in degrees, time in seconds):

  # Type    Start    End  Width  t~exp~   \w     \q     \k     \f   Frames
#--------------------------------------------------------------------------
  1  \w    -60.00  29.00   1.00   12.50    --  -38.50  57.00  30.00   89
  2  \w    -58.00  33.00   1.00   12.50    --  -38.50  38.00 -60.00   91
  3  \w    -50.00  31.00   1.00   12.50    --  -38.50  77.00 150.00   81
  4  \w    -66.00 -18.00   1.00   12.50    --  -38.50 -38.00 -30.00   48
  5  \w     19.00  74.00   1.00   12.50    --   42.70  57.00 150.00   55
  6  \w      3.00  75.00   1.00   12.50    --   42.70 -99.00 -90.00   72
  7  \w     15.00  43.00   1.00   12.50    --   42.70  77.00 120.00   28
  8  \w     65.00 108.00   1.00   12.50    --   42.70  77.00 120.00   43
  9  \w     15.00  52.00   1.00   12.50    --   42.70  77.00   0.00   37
 10  \w     20.00  96.00   1.00   12.50    --   42.70  57.00  30.00   76
 11  \w     10.00  67.00   1.00   12.50    --   42.70 -99.00  90.00   57
 12  \w     17.00  61.00   1.00   12.50    --   42.70  77.00-180.00   44
 13  \w     13.00  60.00   1.00   12.50    --   42.70  77.00 -60.00   47
 14  \w     64.00 114.00   1.00   12.50    --   42.70  77.00-180.00   50
 15  \w     13.00 114.00   1.00   12.50    --   42.70  77.00-120.00  101
 16  \w     29.00  57.00   1.00   12.50    --   42.70  38.00   0.00   28
 17  \w     13.00  80.00   1.00   12.50    --   42.70  77.00  60.00   67
 18  \w     31.00  89.00   1.00   49.50    --  111.00 -94.00   0.00   58
 19  \w     81.00 177.00   1.00   49.50    --  111.00  77.00 -30.00   96
 20  \w     41.00 102.00   1.00   49.50    --  111.00-125.00 -30.00   61
 21  \w     43.00 137.00   1.00   49.50    --  111.00 -61.00 150.00   94
 22  \w     81.00 108.00   1.00   49.50    --  111.00  77.00  90.00   27
 23  \w     81.00 176.00   1.00   49.50    --  111.00  77.00 150.00   95
 24  \w     81.00 164.00   1.00   49.50    --  111.00  77.00-120.00   83
 25  \w     85.00 130.00   1.00   49.50    --  111.00  61.00-120.00   45
 26  \w     85.00 177.00   1.00   49.50    --  111.00  61.00 -60.00   92
 27  \w     83.00 110.00   1.00   49.50    --  111.00  68.00 -51.76   27
 28  \w     85.00 178.00   1.00   49.50    --  111.00  62.00  93.47   93
 29  \w    112.00 146.00   1.00   49.50    --  111.00  77.00  60.00   34
 30  \w     81.00 171.00   1.00   49.50    --  111.00  77.00  30.00   90
 31  \w     85.00 112.00   1.00   49.50    --  111.00  61.00  30.00   27
 32  \w     81.00 107.00   1.00   49.50    --  111.00  77.00  60.00   26
 33  \w     43.00 121.00   1.00   49.50    --  111.00-129.00 143.00   78
 34  \w     85.00 112.00   1.00   49.50    --  111.00  61.00  90.00   27
 35  \w     31.00 106.00   1.00   49.50    --  111.00 -94.00 150.00   75
 36  \w     88.00 152.00   1.00   49.50    --  111.00  48.00-154.30   64
 37  \w     81.00 175.00   1.00   49.50    --  111.00  77.00   0.00   94
 38  \w     82.00 108.00   1.00   49.50    --  111.00  77.00-180.00   26
 39  \w     85.00 112.00   1.00   49.50    --  111.00  61.00 120.00   27
 40  \w     81.00 107.00   1.00   49.50    --  111.00  77.00 -90.00   26
 41  \w     91.00 116.00   1.00   49.50    --  111.00-125.00 -90.00   25
 42  \w     81.00 151.00   1.00   49.50    --  111.00  77.00 120.00   70
 43  \w     85.00 111.00   1.00   49.50    --  111.00  61.00  60.00   26
 44  \w     85.00 111.00   1.00   49.50    --  111.00  61.00 150.00   26
 45  \w     81.00 107.00   1.00   49.50    --  111.00  77.00-150.00   26
 46  \w     85.00 111.00   1.00   49.50    --  111.00  61.00-150.00   26
 47  \w     85.00 112.00   1.00   49.50    --  111.00  61.00   0.00   27
 48  \w     85.00 122.00   1.00   49.50    --  111.00  61.00 -30.00   37
 49  \w     45.00 118.00   1.00   49.50    --  111.00-125.00  90.00   73
 50  \w     85.00 112.00   1.00   49.50    --  111.00  61.00 -90.00   27
 51  \w     85.00 112.00   1.00   49.50    --  111.00  61.00-180.00   27
 52  \w     88.00 118.00   1.00   49.50    --  111.00-125.00   0.00   30
 53  \w     58.00  87.00   1.00   49.50    --  111.00-125.00   0.00   29
 54  \w     82.00 178.00   1.00   49.50    --  111.00  73.00-158.66   96
 55  \w     84.00 157.00   1.00   49.50    --  111.00  66.00 -84.59   73
 56  \w     83.00 107.00   1.00   49.50    --  111.00  68.00 120.11   24
;
_diffrn_measurement_device 'four-circle diffractometer'
_diffrn_measurement_device_type 'SuperNova, Dual, Cu at home/near, Atlas'
_diffrn_measurement_method '\w scans'
_diffrn_orient_matrix_type 'CrysAlisPro convention (1999,Acta A55,543-557)'
_diffrn_orient_matrix_UB_11 -0.0018531000
_diffrn_orient_matrix_UB_12 -0.0171295000
_diffrn_orient_matrix_UB_13 -0.0828872000
_diffrn_orient_matrix_UB_21 -0.0136864000
_diffrn_orient_matrix_UB_22 -0.1216643000
_diffrn_orient_matrix_UB_23 -0.0004385000
_diffrn_orient_matrix_UB_31 -0.1426921000
_diffrn_orient_matrix_UB_32 -0.0174640000
_diffrn_orient_matrix_UB_33 -0.0033826000
_diffrn_radiation_monochromator mirror
_diffrn_radiation_probe x-ray
_diffrn_radiation_type 'Cu K\a'
_diffrn_radiation_wavelength 1.54184
_diffrn_reflns_av_R_equivalents 0.0440
_diffrn_reflns_av_unetI/netI 0.0302
_diffrn_reflns_Laue_measured_fraction_full 1.000
_diffrn_reflns_Laue_measured_fraction_max 0.984
_diffrn_reflns_limit_h_max 11
_diffrn_reflns_limit_h_min -13
_diffrn_reflns_limit_k_max 16
_diffrn_reflns_limit_k_min -16
_diffrn_reflns_limit_l_max 23
_diffrn_reflns_limit_l_min -23
_diffrn_reflns_number 46168
_diffrn_reflns_point_group_measured_fraction_full 1.000
_diffrn_reflns_point_group_measured_fraction_max 0.984
_diffrn_reflns_theta_full 67.684
_diffrn_reflns_theta_max 76.693
_diffrn_reflns_theta_min 2.379
_diffrn_source 'micro-focus sealed X-ray tube'
_diffrn_source_type 'SuperNova (Cu) X-ray Source'
_exptl_absorpt_coefficient_mu 1.785
_exptl_absorpt_correction_T_max 1.000
_exptl_absorpt_correction_T_min 0.451
_exptl_absorpt_correction_type gaussian
_exptl_absorpt_process_details
;
CrysAlisPro 1.171.40.54a (Rigaku Oxford Diffraction, 2019)
Numerical absorption correction based on gaussian integration over
			a multifaceted crystal model
Empirical absorption correction using spherical harmonics,
 implemented in SCALE3 ABSPACK scaling algorithm.
;
_exptl_crystal_colour 'clear pink'
_exptl_crystal_colour_lustre clear
_exptl_crystal_colour_primary pink
_exptl_crystal_density_diffrn 1.261
_exptl_crystal_description plate
_exptl_crystal_F_000 1044
_exptl_crystal_size_max 0.499
_exptl_crystal_size_mid 0.312
_exptl_crystal_size_min 0.03
_refine_diff_density_max 0.445
_refine_diff_density_min -0.475
_refine_diff_density_rms 0.051
_refine_ls_extinction_method none
_refine_ls_goodness_of_fit_ref 1.082
_refine_ls_hydrogen_treatment constr
_refine_ls_matrix_type full
_refine_ls_number_parameters 675
_refine_ls_number_reflns 10686
_refine_ls_number_restraints 36
_refine_ls_restrained_S_all 1.082
_refine_ls_R_factor_all 0.0483
_refine_ls_R_factor_gt 0.0420
_refine_ls_shift/su_max 0.001
_refine_ls_shift/su_mean 0.000
_refine_ls_structure_factor_coef Fsqd
_refine_ls_weighting_details 'w=1/[\s^2^(Fo^2^)+(0.0604P)^2^+0.9870P] where P=(Fo^2^+2Fc^2^)/3'
_refine_ls_weighting_scheme calc
_refine_ls_wR_factor_gt 0.1129
_refine_ls_wR_factor_ref 0.1182
_reflns_Friedel_coverage 0.000
_reflns_number_gt 9327
_reflns_number_total 10686
_reflns_threshold_expression 'I > 2\s(I)'
_cod_data_source_file c9sc05598c2.cif
_cod_data_source_block compound2
_cod_depositor_comments 'Adding full bibliography for 1557449--1557455.cif.'
_cod_original_cell_volume 2578.25(13)
_cod_database_code 1557449
_shelx_shelxl_version_number 2018/3
_chemical_oxdiff_formula C55H72ClF3N3O3PS
_shelx_space_group_comment
;
The symmetry employed for this shelxl refinement is uniquely defined
by the following loop, which should always be used as a source of
symmetry information in preference to the above space-group names.
They are only intended as comments.
;
_shelx_estimated_absorpt_t_max 0.948
_shelx_estimated_absorpt_t_min 0.470
_diffrn_oxdiff_digest_frames
;
01b398728a16ea12b9fc2eda7727766f6d0314356fd
;
_reflns_odcompleteness_completeness 100.00
_reflns_odcompleteness_iscentric 1
_reflns_odcompleteness_theta 42.14
_olex2_refinement_description
;
1. Fixed Uiso
 At 1.2 times of:
  All C(H) groups, All C(H,H) groups
 At 1.5 times of:
  All C(H,H,H) groups
2. Uiso/Uaniso restraints and constraints
Uanis(C55B) = Uanis(C55)
Uanis(C13) = Uanis(C13B)
3. Rigid body (RIGU) restrains
 F1, F1B, F2, F2B, F3, F3B, O1, O2, O3, C55, C55B
 with sigma for 1-2 distances of 0.004 and sigma for 1-3 distances of 0.004
4. Others
 Sof(C13B)=Sof(H13B)=Sof(C14B)=Sof(H14D)=Sof(H14E)=Sof(H14F)=Sof(C15B)=
 Sof(H15D)=Sof(H15E)=Sof(H15F)=1-FVAR(1)
 Sof(C13)=Sof(H13)=Sof(C14)=Sof(H14A)=Sof(H14B)=Sof(H14C)=Sof(C15)=Sof(H15A)=
 Sof(H15B)=Sof(H15C)=FVAR(1)
 Sof(F1B)=Sof(F2B)=Sof(F3B)=Sof(C55B)=1-FVAR(2)
 Sof(F1)=Sof(F2)=Sof(F3)=Sof(C55)=FVAR(2)
5.a Ternary CH refined with riding coordinates:
 C10(H10), C13(H13), C13B(H13B), C22(H22), C25(H25), C49(H49), C52(H52)
5.b Secondary CH2 refined with riding coordinates:
 C37(H37A,H37B)
5.c Aromatic/amide H refined with riding coordinates:
 C2(H2), C3(H3), C6(H6), C7(H7), C8(H8), C18(H18), C19(H19), C20(H20),
 C30(H30), C31(H31), C32(H32), C33(H33), C34(H34), C45(H45), C46(H46), C47(H47)
5.d Idealised Me refined as rotating group:
 C11(H11A,H11B,H11C), C12(H12A,H12B,H12C), C14(H14A,H14B,H14C), C14B(H14D,H14E,
 H14F), C15(H15A,H15B,H15C), C15B(H15D,H15E,H15F), C23(H23A,H23B,H23C),
 C24(H24A,H24B,H24C), C26(H26A,H26B,H26C), C27(H27A,H27B,H27C), C39(H39A,H39B,
 H39C), C40(H40A,H40B,H40C), C41(H41A,H41B,H41C), C42(H42A,H42B,H42C), C50(H50A,
 H50B,H50C), C51(H51A,H51B,H51C), C53(H53A,H53B,H53C), C54(H54A,H54B,H54C)
;
_olex2_date_sample_data_collection 2019-06-28
_olex2_submission_special_instructions 'No special instructions were received'
_oxdiff_exptl_absorpt_empirical_details
;
Empirical correction (ABSPACK) includes:
- Absorption correction using spherical harmonics
- Frame scaling
;
_oxdiff_exptl_absorpt_empirical_full_max 2.878
_oxdiff_exptl_absorpt_empirical_full_min 0.376

loop_
_space_group_symop_operation_xyz
'x, y, z'
'-x, -y, -z'

loop_
_atom_site_label
_atom_site_type_symbol
_atom_site_fract_x
_atom_site_fract_y
_atom_site_fract_z
_atom_site_U_iso_or_equiv
_atom_site_adp_type
_atom_site_occupancy
_atom_site_site_symmetry_order
_atom_site_calc_flag
_atom_site_refinement_flags_posn
_atom_site_refinement_flags_adp
_atom_site_refinement_flags_occupancy
_atom_site_disorder_assembly
_atom_site_disorder_group
Cl1 Cl 0.86131(4) 0.57571(3) 0.38621(2) 0.02716(10) Uani 1 1 d . . . . .
P1 P 0.76081(4) 0.55263(3) 0.28406(2) 0.02046(9) Uani 1 1 d . . . . .
N1 N 0.63005(13) 0.30592(11) 0.22222(8) 0.0253(3) Uani 1 1 d . . . . .
N2 N 0.80657(12) 0.26134(10) 0.20542(7) 0.0207(3) Uani 1 1 d . . . . .
N3 N 0.87492(12) 0.77814(10) 0.28621(7) 0.0197(3) Uani 1 1 d . . . . .
C1 C 0.75510(14) 0.34921(12) 0.21856(8) 0.0202(3) Uani 1 1 d . . . . .
C2 C 0.60541(17) 0.19383(13) 0.21099(10) 0.0301(4) Uani 1 1 d . . . . .
H2 H 0.527835 0.146735 0.210972 0.036 Uiso 1 1 calc R . . . .
C3 C 0.71287(16) 0.16662(12) 0.20033(9) 0.0266(3) Uani 1 1 d . . . . .
H3 H 0.724000 0.096791 0.191093 0.032 Uiso 1 1 calc R . . . .
C4 C 0.53007(15) 0.35966(13) 0.23415(9) 0.0271(3) Uani 1 1 d . . . . .
C5 C 0.49668(16) 0.38283(14) 0.30539(10) 0.0300(4) Uani 1 1 d . . . . .
C6 C 0.39990(18) 0.43481(15) 0.31571(12) 0.0379(4) Uani 1 1 d . . . . .
H6 H 0.376848 0.454230 0.362126 0.046 Uiso 1 1 calc R . . . .
C7 C 0.33748(19) 0.45791(17) 0.25731(14) 0.0469(5) Uani 1 1 d . . . . .
H7 H 0.274987 0.495018 0.265088 0.056 Uiso 1 1 calc R . . . .
C8 C 0.36700(19) 0.42653(19) 0.18795(14) 0.0468(5) Uani 1 1 d . . . . .
H8 H 0.321306 0.439672 0.149502 0.056 Uiso 1 1 calc R . . . .
C9 C 0.46441(17) 0.37528(17) 0.17430(11) 0.0374(4) Uani 1 1 d . . . . .
C10 C 0.55781(19) 0.34617(16) 0.36690(10) 0.0366(4) Uani 1 1 d . . . . .
H10 H 0.642128 0.342167 0.353811 0.044 Uiso 1 1 calc R . . . .
C11 C 0.4861(3) 0.23200(18) 0.37798(13) 0.0514(6) Uani 1 1 d . . . . .
H11A H 0.402058 0.233265 0.389233 0.077 Uiso 1 1 calc GR . . . .
H11B H 0.526115 0.209450 0.416903 0.077 Uiso 1 1 calc GR . . . .
H11C H 0.485497 0.182500 0.334686 0.077 Uiso 1 1 calc GR . . . .
C12 C 0.5684(2) 0.42215(19) 0.43781(11) 0.0490(5) Uani 1 1 d . . . . .
H12A H 0.605501 0.494404 0.430155 0.074 Uiso 1 1 calc GR . . . .
H12B H 0.619445 0.400876 0.472370 0.074 Uiso 1 1 calc GR . . . .
H12C H 0.487071 0.419010 0.455576 0.074 Uiso 1 1 calc GR . . . .
C13 C 0.4903(2) 0.3248(2) 0.09772(14) 0.0324(6) Uani 0.783(5) 1 d . . P A 1
H13 H 0.572199 0.307962 0.099919 0.039 Uiso 0.783(5) 1 calc R . P A 1
C13B C 0.4775(9) 0.3702(9) 0.0970(6) 0.0324(6) Uani 0.217(5) 1 d . . P A 2
H13B H 0.458397 0.435124 0.082675 0.039 Uiso 0.217(5) 1 calc R . P A 2
C14 C 0.3933(3) 0.2203(3) 0.0723(2) 0.0465(8) Uani 0.783(5) 1 d . . P A 1
H14A H 0.393578 0.170870 0.106055 0.070 Uiso 0.783(5) 1 calc GR . P A 1
H14B H 0.412808 0.188934 0.025847 0.070 Uiso 0.783(5) 1 calc GR . P A 1
H14C H 0.312454 0.235349 0.069173 0.070 Uiso 0.783(5) 1 calc GR . P A 1
C14B C 0.3738(13) 0.2746(14) 0.0652(7) 0.056(3) Uani 0.217(5) 1 d . . P A 2
H14D H 0.380030 0.212690 0.086817 0.084 Uiso 0.217(5) 1 calc GR . P A 2
H14E H 0.381125 0.259620 0.014172 0.084 Uiso 0.217(5) 1 calc GR . P A 2
H14F H 0.294708 0.290955 0.074611 0.084 Uiso 0.217(5) 1 calc GR . P A 2
C15 C 0.4928(3) 0.4041(2) 0.04419(14) 0.0451(7) Uani 0.783(5) 1 d . . P A 1
H15A H 0.413197 0.421426 0.041216 0.068 Uiso 0.783(5) 1 calc GR . P A 1
H15B H 0.511160 0.372006 -0.002384 0.068 Uiso 0.783(5) 1 calc GR . P A 1
H15C H 0.555765 0.468587 0.060115 0.068 Uiso 0.783(5) 1 calc GR . P A 1
C15B C 0.6011(9) 0.3625(8) 0.0702(5) 0.038(2) Uani 0.217(5) 1 d . . P A 2
H15D H 0.663895 0.422170 0.094190 0.057 Uiso 0.217(5) 1 calc GR . P A 2
H15E H 0.600425 0.364022 0.019281 0.057 Uiso 0.217(5) 1 calc GR . P A 2
H15F H 0.618927 0.296272 0.079964 0.057 Uiso 0.217(5) 1 calc GR . P A 2
C16 C 0.93408(15) 0.24969(11) 0.20882(9) 0.0222(3) Uani 1 1 d . . . . .
C17 C 0.97444(16) 0.19394(12) 0.14759(9) 0.0251(3) Uani 1 1 d . . . . .
C18 C 1.08715(17) 0.16337(13) 0.15556(10) 0.0301(4) Uani 1 1 d . . . . .
H18 H 1.116268 0.125913 0.116192 0.036 Uiso 1 1 calc R . . . .
C19 C 1.15570(17) 0.18738(14) 0.22013(11) 0.0337(4) Uani 1 1 d . . . . .
H19 H 1.229964 0.165908 0.224084 0.040 Uiso 1 1 calc R . . . .
C20 C 1.11400(17) 0.24369(14) 0.27940(10) 0.0312(4) Uani 1 1 d . . . . .
H20 H 1.161601 0.260552 0.322637 0.037 Uiso 1 1 calc R . . . .
C21 C 1.00227(16) 0.27538(12) 0.27532(9) 0.0251(3) Uani 1 1 d . . . . .
C22 C 0.90282(17) 0.16398(13) 0.07491(9) 0.0279(3) Uani 1 1 d . . . . .
H22 H 0.833661 0.199882 0.076806 0.033 Uiso 1 1 calc R . . . .
C23 C 0.84841(19) 0.04157(14) 0.05657(10) 0.0343(4) Uani 1 1 d . . . . .
H23A H 0.914443 0.004646 0.057097 0.051 Uiso 1 1 calc GR . . . .
H23B H 0.806820 0.025489 0.009602 0.051 Uiso 1 1 calc GR . . . .
H23C H 0.790081 0.018347 0.091590 0.051 Uiso 1 1 calc GR . . . .
C24 C 0.9859(2) 0.20249(15) 0.01474(10) 0.0379(4) Uani 1 1 d . . . . .
H24A H 1.023393 0.277992 0.027155 0.057 Uiso 1 1 calc GR . . . .
H24B H 0.936356 0.190413 -0.029523 0.057 Uiso 1 1 calc GR . . . .
H24C H 1.049765 0.163154 0.008949 0.057 Uiso 1 1 calc GR . . . .
C25 C 0.95264(18) 0.32868(14) 0.34199(9) 0.0302(4) Uani 1 1 d . . . . .
H25 H 0.909921 0.381215 0.326806 0.036 Uiso 1 1 calc R . . . .
C26 C 0.8554(2) 0.24452(17) 0.37419(10) 0.0371(4) Uani 1 1 d . . . . .
H26A H 0.787875 0.212729 0.339231 0.056 Uiso 1 1 calc GR . . . .
H26B H 0.824435 0.278890 0.416274 0.056 Uiso 1 1 calc GR . . . .
H26C H 0.893436 0.189472 0.387121 0.056 Uiso 1 1 calc GR . . . .
C27 C 1.0547(2) 0.38976(16) 0.39921(10) 0.0406(5) Uani 1 1 d . . . . .
H27A H 1.092703 0.339375 0.418836 0.061 Uiso 1 1 calc GR . . . .
H27B H 1.018735 0.428973 0.437016 0.061 Uiso 1 1 calc GR . . . .
H27C H 1.116571 0.439129 0.377581 0.061 Uiso 1 1 calc GR . . . .
C28 C 0.81989(15) 0.46062(12) 0.22544(8) 0.0202(3) Uani 1 1 d . . . . .
C29 C 0.94152(14) 0.49053(11) 0.19284(8) 0.0201(3) Uani 1 1 d . . . . .
C30 C 0.95926(16) 0.44735(12) 0.12198(9) 0.0241(3) Uani 1 1 d . . . . .
H30 H 0.898488 0.390643 0.097531 0.029 Uiso 1 1 calc R . . . .
C31 C 1.06646(17) 0.48833(13) 0.08798(10) 0.0299(4) Uani 1 1 d . . . . .
H31 H 1.076601 0.458856 0.041010 0.036 Uiso 1 1 calc R . . . .
C32 C 1.15854(17) 0.57275(14) 0.12333(11) 0.0336(4) Uani 1 1 d . . . . .
H32 H 1.228784 0.601596 0.099744 0.040 Uiso 1 1 calc R . . . .
C33 C 1.14474(16) 0.61369(13) 0.19424(10) 0.0308(4) Uani 1 1 d . . . . .
H33 H 1.206933 0.669039 0.218827 0.037 Uiso 1 1 calc R . . . .
C34 C 1.03837(15) 0.57218(12) 0.22848(9) 0.0243(3) Uani 1 1 d . . . . .
H34 H 1.031152 0.599273 0.276362 0.029 Uiso 1 1 calc R . . . .
C35 C 0.81893(14) 0.68335(12) 0.25080(8) 0.0199(3) Uani 1 1 d . . . . .
C36 C 0.76679(16) 0.69578(12) 0.17626(8) 0.0235(3) Uani 1 1 d . . . . .
C37 C 0.79923(17) 0.81914(13) 0.17806(8) 0.0262(3) Uani 1 1 d . . . . .
H37A H 0.827649 0.837252 0.131843 0.031 Uiso 1 1 calc R . . . .
H37B H 0.726582 0.847561 0.188626 0.031 Uiso 1 1 calc R . . . .
C38 C 0.90181(16) 0.86649(12) 0.23675(8) 0.0230(3) Uani 1 1 d . . . . .
C39 C 0.81750(19) 0.63794(14) 0.11086(9) 0.0302(4) Uani 1 1 d . . . . .
H39A H 0.906756 0.659329 0.113834 0.045 Uiso 1 1 calc GR . . . .
H39B H 0.786231 0.656739 0.067601 0.045 Uiso 1 1 calc GR . . . .
H39C H 0.791330 0.561474 0.110139 0.045 Uiso 1 1 calc GR . . . .
C40 C 0.62432(17) 0.65360(14) 0.17352(9) 0.0301(4) Uani 1 1 d . . . . .
H40A H 0.604274 0.577248 0.174025 0.045 Uiso 1 1 calc GR . . . .
H40B H 0.588598 0.668655 0.130240 0.045 Uiso 1 1 calc GR . . . .
H40C H 0.591339 0.688631 0.214590 0.045 Uiso 1 1 calc GR . . . .
C41 C 1.03099(17) 0.87349(13) 0.20743(9) 0.0283(3) Uani 1 1 d . . . . .
H41A H 1.093330 0.906344 0.245269 0.042 Uiso 1 1 calc GR . . . .
H41B H 1.040645 0.916134 0.169034 0.042 Uiso 1 1 calc GR . . . .
H41C H 1.040101 0.802381 0.189591 0.042 Uiso 1 1 calc GR . . . .
C42 C 0.89321(17) 0.97531(12) 0.27655(9) 0.0271(3) Uani 1 1 d . . . . .
H42A H 0.809924 0.971371 0.291427 0.041 Uiso 1 1 calc GR . . . .
H42B H 0.914174 1.028810 0.245231 0.041 Uiso 1 1 calc GR . . . .
H42C H 0.950089 0.994517 0.318126 0.041 Uiso 1 1 calc GR . . . .
C43 C 0.89335(15) 0.80839(11) 0.36466(8) 0.0205(3) Uani 1 1 d . . . . .
C44 C 0.78771(15) 0.82519(12) 0.40126(8) 0.0231(3) Uani 1 1 d . . . . .
C45 C 0.80155(17) 0.85055(13) 0.47619(9) 0.0266(3) Uani 1 1 d . . . . .
H45 H 0.732740 0.858705 0.502140 0.032 Uiso 1 1 calc R . . . .
C46 C 0.91477(18) 0.86377(14) 0.51258(9) 0.0289(3) Uani 1 1 d . . . . .
H46 H 0.921636 0.879899 0.562545 0.035 Uiso 1 1 calc R . . . .
C47 C 1.01815(17) 0.85298(13) 0.47463(9) 0.0273(3) Uani 1 1 d . . . . .
H47 H 1.094848 0.865157 0.499503 0.033 Uiso 1 1 calc R . . . .
C48 C 1.01026(15) 0.82431(12) 0.39998(8) 0.0229(3) Uani 1 1 d . . . . .
C49 C 0.66116(16) 0.81977(13) 0.36549(9) 0.0264(3) Uani 1 1 d . . . . .
H49 H 0.670218 0.814786 0.313410 0.032 Uiso 1 1 calc R . . . .
C50 C 0.56356(17) 0.72067(15) 0.37942(10) 0.0347(4) Uani 1 1 d . . . . .
H50A H 0.591682 0.656823 0.362881 0.052 Uiso 1 1 calc GR . . . .
H50B H 0.486471 0.718040 0.354035 0.052 Uiso 1 1 calc GR . . . .
H50C H 0.551261 0.724907 0.430103 0.052 Uiso 1 1 calc GR . . . .
C51 C 0.61462(18) 0.92202(15) 0.39089(10) 0.0345(4) Uani 1 1 d . . . . .
H51A H 0.594029 0.923377 0.440372 0.052 Uiso 1 1 calc GR . . . .
H51B H 0.542087 0.921692 0.361850 0.052 Uiso 1 1 calc GR . . . .
H51C H 0.678779 0.984630 0.386263 0.052 Uiso 1 1 calc GR . . . .
C52 C 1.12914(15) 0.81244(13) 0.36385(9) 0.0260(3) Uani 1 1 d . . . . .
H52 H 1.108603 0.787074 0.312421 0.031 Uiso 1 1 calc R . . . .
C53 C 1.18895(18) 0.73106(16) 0.39473(10) 0.0353(4) Uani 1 1 d . . . . .
H53A H 1.218868 0.758837 0.443601 0.053 Uiso 1 1 calc GR . . . .
H53B H 1.257189 0.719158 0.366454 0.053 Uiso 1 1 calc GR . . . .
H53C H 1.128228 0.664240 0.393473 0.053 Uiso 1 1 calc GR . . . .
C54 C 1.22320(18) 0.92202(16) 0.37188(10) 0.0360(4) Uani 1 1 d . . . . .
H54A H 1.184752 0.973933 0.354579 0.054 Uiso 1 1 calc GR . . . .
H54B H 1.293958 0.915267 0.344376 0.054 Uiso 1 1 calc GR . . . .
H54C H 1.249668 0.945348 0.421701 0.054 Uiso 1 1 calc GR . . . .
S1 S 0.43407(4) 0.91198(3) 0.20197(2) 0.03101(11) Uani 1 1 d . . . . .
F1 F 0.2593(4) 0.8403(3) 0.09856(17) 0.0593(8) Uani 0.789(13) 1 d . U P B 1
F1B F 0.313(2) 0.8444(13) 0.0778(14) 0.100(6) Uani 0.211(13) 1 d . U P B 2
F2 F 0.4244(5) 0.7827(2) 0.08004(17) 0.0602(9) Uani 0.789(13) 1 d . U P B 1
F2B F 0.497(3) 0.8149(15) 0.0826(6) 0.078(5) Uani 0.211(13) 1 d . U P B 2
F3 F 0.4253(5) 0.9462(4) 0.0687(3) 0.0663(10) Uani 0.789(13) 1 d . U P B 1
F3B F 0.473(2) 0.9732(15) 0.0731(11) 0.074(5) Uani 0.211(13) 1 d . U P B 2
O1 O 0.38493(14) 0.81605(11) 0.23302(8) 0.0420(3) Uani 1 1 d . U . . .
O2 O 0.56716(13) 0.94320(11) 0.20399(10) 0.0496(4) Uani 1 1 d . U . . .
O3 O 0.37434(13) 0.99921(11) 0.22047(9) 0.0422(3) Uani 1 1 d . U . . .
C55 C 0.3827(6) 0.8685(3) 0.1086(2) 0.0405(9) Uani 0.789(13) 1 d . U P B 1
C55B C 0.4261(18) 0.8839(14) 0.1019(10) 0.0405(9) Uani 0.211(13) 1 d . U P B 2

loop_
_atom_site_aniso_label
_atom_site_aniso_U_11
_atom_site_aniso_U_22
_atom_site_aniso_U_33
_atom_site_aniso_U_23
_atom_site_aniso_U_13
_atom_site_aniso_U_12
Cl1 0.0368(2) 0.02142(18) 0.02342(17) 0.00181(13) 0.00102(15) 0.00813(15)
P1 0.0223(2) 0.01706(18) 0.02185(18) 0.00066(13) 0.00432(14) 0.00529(15)
N1 0.0196(7) 0.0188(6) 0.0351(7) -0.0018(5) 0.0068(5) 0.0023(5)
N2 0.0206(7) 0.0141(6) 0.0263(6) 0.0007(5) 0.0055(5) 0.0028(5)
N3 0.0207(6) 0.0171(6) 0.0221(6) 0.0013(5) 0.0040(5) 0.0069(5)
C1 0.0194(7) 0.0182(7) 0.0217(7) 0.0004(5) 0.0043(6) 0.0034(6)
C2 0.0252(9) 0.0180(7) 0.0416(9) -0.0024(6) 0.0094(7) -0.0027(6)
C3 0.0261(9) 0.0157(7) 0.0352(8) 0.0007(6) 0.0086(7) 0.0004(6)
C4 0.0166(8) 0.0234(8) 0.0387(9) 0.0002(6) 0.0067(6) 0.0015(6)
C5 0.0229(8) 0.0239(8) 0.0414(9) 0.0016(7) 0.0103(7) 0.0031(7)
C6 0.0280(9) 0.0291(9) 0.0555(11) 0.0008(8) 0.0167(8) 0.0066(8)
C7 0.0243(10) 0.0406(11) 0.0806(16) 0.0141(10) 0.0146(10) 0.0134(9)
C8 0.0217(9) 0.0565(13) 0.0662(14) 0.0216(11) 0.0046(9) 0.0097(9)
C9 0.0190(8) 0.0435(10) 0.0463(10) 0.0060(8) 0.0033(8) 0.0010(8)
C10 0.0353(10) 0.0380(10) 0.0378(9) 0.0061(8) 0.0139(8) 0.0099(8)
C11 0.0671(16) 0.0370(11) 0.0523(12) 0.0115(9) 0.0202(11) 0.0125(11)
C12 0.0540(14) 0.0508(12) 0.0373(10) 0.0018(9) 0.0156(10) 0.0038(11)
C13 0.0257(11) 0.0291(15) 0.0410(11) 0.0006(11) 0.0008(9) 0.0067(11)
C13B 0.0257(11) 0.0291(15) 0.0410(11) 0.0006(11) 0.0008(9) 0.0067(11)
C14 0.0376(16) 0.0374(17) 0.0542(18) -0.0088(14) 0.0076(13) -0.0031(14)
C14B 0.045(7) 0.066(9) 0.046(6) 0.010(6) -0.006(5) -0.007(7)
C15 0.0543(18) 0.0391(14) 0.0352(13) -0.0026(10) -0.0082(12) 0.0033(12)
C15B 0.040(5) 0.040(5) 0.029(4) 0.000(3) -0.001(4) 0.003(4)
C16 0.0219(8) 0.0136(6) 0.0316(8) 0.0043(6) 0.0076(6) 0.0039(6)
C17 0.0264(8) 0.0153(7) 0.0331(8) 0.0039(6) 0.0110(7) 0.0030(6)
C18 0.0269(9) 0.0211(7) 0.0430(9) 0.0034(7) 0.0136(7) 0.0069(7)
C19 0.0231(9) 0.0264(8) 0.0524(11) 0.0052(7) 0.0072(8) 0.0072(7)
C20 0.0255(9) 0.0240(8) 0.0432(10) 0.0039(7) -0.0003(7) 0.0048(7)
C21 0.0276(9) 0.0155(7) 0.0317(8) 0.0027(6) 0.0033(7) 0.0044(6)
C22 0.0353(9) 0.0196(7) 0.0288(8) 0.0006(6) 0.0094(7) 0.0078(7)
C23 0.0434(11) 0.0214(8) 0.0362(9) -0.0013(7) 0.0055(8) 0.0070(7)
C24 0.0560(13) 0.0264(8) 0.0326(9) 0.0019(7) 0.0183(8) 0.0126(8)
C25 0.0387(10) 0.0277(8) 0.0270(8) 0.0021(6) 0.0002(7) 0.0148(7)
C26 0.0411(11) 0.0469(11) 0.0293(8) 0.0108(8) 0.0069(8) 0.0189(9)
C27 0.0559(13) 0.0320(9) 0.0348(9) -0.0024(7) -0.0096(9) 0.0179(9)
C28 0.0212(8) 0.0165(7) 0.0224(7) 0.0011(5) 0.0043(6) 0.0041(6)
C29 0.0197(8) 0.0153(6) 0.0269(7) 0.0047(5) 0.0047(6) 0.0063(6)
C30 0.0263(8) 0.0177(7) 0.0289(8) 0.0033(6) 0.0066(6) 0.0063(6)
C31 0.0348(10) 0.0224(8) 0.0352(8) 0.0061(6) 0.0147(7) 0.0102(7)
C32 0.0271(9) 0.0243(8) 0.0515(11) 0.0098(7) 0.0180(8) 0.0064(7)
C33 0.0216(8) 0.0207(7) 0.0486(10) 0.0029(7) 0.0049(7) 0.0030(6)
C34 0.0219(8) 0.0181(7) 0.0333(8) 0.0016(6) 0.0030(6) 0.0063(6)
C35 0.0183(7) 0.0196(7) 0.0225(7) 0.0001(5) 0.0040(6) 0.0073(6)
C36 0.0288(9) 0.0201(7) 0.0225(7) 0.0009(5) -0.0001(6) 0.0089(6)
C37 0.0344(9) 0.0212(7) 0.0255(7) 0.0034(6) 0.0018(7) 0.0115(7)
C38 0.0291(9) 0.0169(7) 0.0248(7) 0.0047(6) 0.0051(6) 0.0079(6)
C39 0.0433(11) 0.0287(8) 0.0225(7) 0.0021(6) 0.0024(7) 0.0175(8)
C40 0.0298(9) 0.0267(8) 0.0326(8) -0.0031(6) -0.0070(7) 0.0094(7)
C41 0.0323(9) 0.0239(8) 0.0311(8) 0.0073(6) 0.0096(7) 0.0089(7)
C42 0.0329(9) 0.0174(7) 0.0314(8) 0.0029(6) 0.0056(7) 0.0071(6)
C43 0.0254(8) 0.0149(6) 0.0210(7) 0.0008(5) 0.0023(6) 0.0054(6)
C44 0.0246(8) 0.0184(7) 0.0256(7) 0.0006(6) 0.0035(6) 0.0049(6)
C45 0.0287(9) 0.0249(8) 0.0263(8) 0.0002(6) 0.0069(6) 0.0084(7)
C46 0.0373(10) 0.0272(8) 0.0220(7) -0.0005(6) 0.0021(7) 0.0096(7)
C47 0.0284(9) 0.0269(8) 0.0263(8) 0.0009(6) -0.0013(6) 0.0077(7)
C48 0.0245(8) 0.0182(7) 0.0257(7) 0.0010(6) 0.0020(6) 0.0055(6)
C49 0.0234(8) 0.0290(8) 0.0269(7) -0.0010(6) 0.0039(6) 0.0090(7)
C50 0.0255(9) 0.0346(9) 0.0416(10) -0.0018(7) 0.0081(7) 0.0059(7)
C51 0.0335(10) 0.0350(9) 0.0373(9) -0.0005(7) 0.0044(8) 0.0161(8)
C52 0.0217(8) 0.0265(8) 0.0282(8) -0.0023(6) 0.0008(6) 0.0061(6)
C53 0.0307(10) 0.0415(10) 0.0358(9) -0.0015(7) -0.0035(7) 0.0174(8)
C54 0.0277(9) 0.0358(9) 0.0380(9) -0.0056(7) 0.0060(7) 0.0006(8)
S1 0.0247(2) 0.02180(19) 0.0443(2) 0.00424(16) 0.00499(17) 0.00110(16)
F1 0.0483(16) 0.0639(14) 0.0590(13) 0.0056(10) -0.0141(12) 0.0032(12)
F1B 0.083(8) 0.098(8) 0.102(13) 0.026(7) -0.055(10) -0.013(7)
F2 0.083(2) 0.0458(12) 0.0522(12) -0.0031(9) 0.0222(14) 0.0217(14)
F2B 0.124(13) 0.069(8) 0.053(4) -0.014(5) -0.005(6) 0.059(9)
F3 0.093(3) 0.054(2) 0.0558(16) 0.0275(16) 0.0200(18) 0.0129(16)
F3B 0.130(14) 0.056(7) 0.042(5) 0.019(5) 0.018(9) 0.024(7)
O1 0.0415(8) 0.0267(6) 0.0528(8) 0.0094(6) 0.0041(6) -0.0041(6)
O2 0.0259(7) 0.0284(7) 0.0949(12) 0.0168(7) 0.0035(7) 0.0025(6)
O3 0.0336(7) 0.0271(6) 0.0642(9) 0.0014(6) 0.0148(7) 0.0058(6)
C55 0.044(3) 0.0358(15) 0.0422(14) 0.0094(11) 0.0145(17) 0.0081(18)
C55B 0.044(3) 0.0358(15) 0.0422(14) 0.0094(11) 0.0145(17) 0.0081(18)

loop_
_atom_type_symbol
_atom_type_description
_atom_type_scat_dispersion_real
_atom_type_scat_dispersion_imag
_atom_type_scat_source
C C 0.0181 0.0091 'International Tables Vol C Tables 4.2.6.8 and 6.1.1.4'
H H 0.0000 0.0000 'International Tables Vol C Tables 4.2.6.8 and 6.1.1.4'
Cl Cl 0.3639 0.7018 'International Tables Vol C Tables 4.2.6.8 and 6.1.1.4'
F F 0.0727 0.0534 'International Tables Vol C Tables 4.2.6.8 and 6.1.1.4'
N N 0.0311 0.0180 'International Tables Vol C Tables 4.2.6.8 and 6.1.1.4'
O O 0.0492 0.0322 'International Tables Vol C Tables 4.2.6.8 and 6.1.1.4'
P P 0.2955 0.4335 'International Tables Vol C Tables 4.2.6.8 and 6.1.1.4'
S S 0.3331 0.5567 'International Tables Vol C Tables 4.2.6.8 and 6.1.1.4'

loop_
_exptl_crystal_face_index_h
_exptl_crystal_face_index_k
_exptl_crystal_face_index_l
_exptl_crystal_face_perp_dist
0 0 1 0.0148
1 8 -3 0.1074
6 2 -1 0.1738
2 -8 3 0.1396
-7 -1 0 0.1824
0 0 -1 0.0148

loop_
_geom_angle_atom_site_label_1
_geom_angle_atom_site_label_2
_geom_angle_atom_site_label_3
_geom_angle
_geom_angle_site_symmetry_1
_geom_angle_site_symmetry_3
_geom_angle_publ_flag
C28 P1 Cl1 107.27(5) . . ?
C28 P1 C35 104.10(7) . . ?
C35 P1 Cl1 102.97(5) . . ?
C1 N1 C2 110.38(13) . . ?
C1 N1 C4 129.35(13) . . ?
C2 N1 C4 120.26(14) . . ?
C1 N2 C3 109.64(13) . . ?
C1 N2 C16 132.70(13) . . ?
C3 N2 C16 116.59(12) . . ?
C35 N3 C38 112.33(12) . . ?
C35 N3 C43 126.97(13) . . ?
C43 N3 C38 119.88(11) . . ?
N1 C1 N2 104.54(13) . . ?
N1 C1 C28 128.74(14) . . ?
N2 C1 C28 126.71(14) . . ?
N1 C2 H2 126.3 . . ?
C3 C2 N1 107.41(15) . . ?
C3 C2 H2 126.3 . . ?
N2 C3 H3 126.0 . . ?
C2 C3 N2 108.02(14) . . ?
C2 C3 H3 126.0 . . ?
C5 C4 N1 117.74(16) . . ?
C9 C4 N1 118.02(15) . . ?
C9 C4 C5 123.88(16) . . ?
C4 C5 C10 121.16(16) . . ?
C6 C5 C4 116.80(18) . . ?
C6 C5 C10 121.92(17) . . ?
C5 C6 H6 119.7 . . ?
C7 C6 C5 120.54(19) . . ?
C7 C6 H6 119.7 . . ?
C6 C7 H7 119.6 . . ?
C8 C7 C6 120.77(18) . . ?
C8 C7 H7 119.6 . . ?
C7 C8 H8 119.4 . . ?
C7 C8 C9 121.2(2) . . ?
C9 C8 H8 119.4 . . ?
C4 C9 C8 116.44(19) . . ?
C4 C9 C13 119.99(19) . . ?
C4 C9 C13B 138.3(5) . . ?
C8 C9 C13 123.2(2) . . ?
C8 C9 C13B 104.3(5) . . ?
C5 C10 H10 107.9 . . ?
C5 C10 C11 110.28(18) . . ?
C5 C10 C12 113.64(17) . . ?
C11 C10 H10 107.9 . . ?
C12 C10 H10 107.9 . . ?
C12 C10 C11 109.14(17) . . ?
C10 C11 H11A 109.5 . . ?
C10 C11 H11B 109.5 . . ?
C10 C11 H11C 109.5 . . ?
H11A C11 H11B 109.5 . . ?
H11A C11 H11C 109.5 . . ?
H11B C11 H11C 109.5 . . ?
C10 C12 H12A 109.5 . . ?
C10 C12 H12B 109.5 . . ?
C10 C12 H12C 109.5 . . ?
H12A C12 H12B 109.5 . . ?
H12A C12 H12C 109.5 . . ?
H12B C12 H12C 109.5 . . ?
C9 C13 H13 108.3 . . ?
C14 C13 C9 110.8(2) . . ?
C14 C13 H13 108.3 . . ?
C14 C13 C15 110.4(2) . . ?
C15 C13 C9 110.9(2) . . ?
C15 C13 H13 108.3 . . ?
C9 C13B H13B 107.8 . . ?
C9 C13B C14B 103.5(8) . . ?
C9 C13B C15B 116.7(8) . . ?
C14B C13B H13B 107.8 . . ?
C15B C13B H13B 107.8 . . ?
C15B C13B C14B 112.8(10) . . ?
C13 C14 H14A 109.5 . . ?
C13 C14 H14B 109.5 . . ?
C13 C14 H14C 109.5 . . ?
H14A C14 H14B 109.5 . . ?
H14A C14 H14C 109.5 . . ?
H14B C14 H14C 109.5 . . ?
C13B C14B H14D 109.5 . . ?
C13B C14B H14E 109.5 . . ?
C13B C14B H14F 109.5 . . ?
H14D C14B H14E 109.5 . . ?
H14D C14B H14F 109.5 . . ?
H14E C14B H14F 109.5 . . ?
C13 C15 H15A 109.5 . . ?
C13 C15 H15B 109.5 . . ?
C13 C15 H15C 109.5 . . ?
H15A C15 H15B 109.5 . . ?
H15A C15 H15C 109.5 . . ?
H15B C15 H15C 109.5 . . ?
C13B C15B H15D 109.5 . . ?
C13B C15B H15E 109.5 . . ?
C13B C15B H15F 109.5 . . ?
H15D C15B H15E 109.5 . . ?
H15D C15B H15F 109.5 . . ?
H15E C15B H15F 109.5 . . ?
C17 C16 N2 116.98(14) . . ?
C21 C16 N2 119.34(14) . . ?
C21 C16 C17 122.57(15) . . ?
C16 C17 C22 124.10(15) . . ?
C18 C17 C16 116.94(16) . . ?
C18 C17 C22 118.96(15) . . ?
C17 C18 H18 119.2 . . ?
C19 C18 C17 121.67(16) . . ?
C19 C18 H18 119.2 . . ?
C18 C19 H19 120.0 . . ?
C18 C19 C20 119.97(17) . . ?
C20 C19 H19 120.0 . . ?
C19 C20 H20 119.4 . . ?
C19 C20 C21 121.24(17) . . ?
C21 C20 H20 119.4 . . ?
C16 C21 C25 121.63(15) . . ?
C20 C21 C16 117.60(15) . . ?
C20 C21 C25 120.63(16) . . ?
C17 C22 H22 108.2 . . ?
C17 C22 C23 111.88(14) . . ?
C17 C22 C24 111.03(15) . . ?
C23 C22 H22 108.2 . . ?
C24 C22 H22 108.2 . . ?
C24 C22 C23 109.21(14) . . ?
C22 C23 H23A 109.5 . . ?
C22 C23 H23B 109.5 . . ?
C22 C23 H23C 109.5 . . ?
H23A C23 H23B 109.5 . . ?
H23A C23 H23C 109.5 . . ?
H23B C23 H23C 109.5 . . ?
C22 C24 H24A 109.5 . . ?
C22 C24 H24B 109.5 . . ?
C22 C24 H24C 109.5 . . ?
H24A C24 H24B 109.5 . . ?
H24A C24 H24C 109.5 . . ?
H24B C24 H24C 109.5 . . ?
C21 C25 H25 107.4 . . ?
C21 C25 C26 110.00(14) . . ?
C21 C25 C27 113.56(16) . . ?
C26 C25 H25 107.4 . . ?
C27 C25 H25 107.4 . . ?
C27 C25 C26 110.70(15) . . ?
C25 C26 H26A 109.5 . . ?
C25 C26 H26B 109.5 . . ?
C25 C26 H26C 109.5 . . ?
H26A C26 H26B 109.5 . . ?
H26A C26 H26C 109.5 . . ?
H26B C26 H26C 109.5 . . ?
C25 C27 H27A 109.5 . . ?
C25 C27 H27B 109.5 . . ?
C25 C27 H27C 109.5 . . ?
H27A C27 H27B 109.5 . . ?
H27A C27 H27C 109.5 . . ?
H27B C27 H27C 109.5 . . ?
C1 C28 P1 117.01(11) . . ?
C1 C28 C29 119.62(13) . . ?
C29 C28 P1 122.66(11) . . ?
C30 C29 C28 121.31(14) . . ?
C34 C29 C28 120.92(14) . . ?
C34 C29 C30 117.35(14) . . ?
C29 C30 H30 119.6 . . ?
C31 C30 C29 120.80(16) . . ?
C31 C30 H30 119.6 . . ?
C30 C31 H31 119.7 . . ?
C32 C31 C30 120.69(16) . . ?
C32 C31 H31 119.7 . . ?
C31 C32 H32 120.4 . . ?
C31 C32 C33 119.29(16) . . ?
C33 C32 H32 120.4 . . ?
C32 C33 H33 120.0 . . ?
C34 C33 C32 120.06(17) . . ?
C34 C33 H33 120.0 . . ?
C29 C34 H34 119.2 . . ?
C33 C34 C29 121.68(16) . . ?
C33 C34 H34 119.2 . . ?
N3 C35 P1 130.02(12) . . ?
N3 C35 C36 110.22(13) . . ?
C36 C35 P1 117.55(11) . . ?
C37 C36 C35 102.60(12) . . ?
C39 C36 C35 116.05(13) . . ?
C39 C36 C37 112.01(14) . . ?
C39 C36 C40 108.58(14) . . ?
C40 C36 C35 107.82(13) . . ?
C40 C36 C37 109.51(13) . . ?
C36 C37 H37A 110.3 . . ?
C36 C37 H37B 110.3 . . ?
H37A C37 H37B 108.5 . . ?
C38 C37 C36 107.14(12) . . ?
C38 C37 H37A 110.3 . . ?
C38 C37 H37B 110.3 . . ?
C37 C38 N3 100.07(12) . . ?
C37 C38 C41 111.65(13) . . ?
C41 C38 N3 109.41(12) . . ?
C42 C38 N3 111.51(12) . . ?
C42 C38 C37 113.56(14) . . ?
C42 C38 C41 110.24(14) . . ?
C36 C39 H39A 109.5 . . ?
C36 C39 H39B 109.5 . . ?
C36 C39 H39C 109.5 . . ?
H39A C39 H39B 109.5 . . ?
H39A C39 H39C 109.5 . . ?
H39B C39 H39C 109.5 . . ?
C36 C40 H40A 109.5 . . ?
C36 C40 H40B 109.5 . . ?
C36 C40 H40C 109.5 . . ?
H40A C40 H40B 109.5 . . ?
H40A C40 H40C 109.5 . . ?
H40B C40 H40C 109.5 . . ?
C38 C41 H41A 109.5 . . ?
C38 C41 H41B 109.5 . . ?
C38 C41 H41C 109.5 . . ?
H41A C41 H41B 109.5 . . ?
H41A C41 H41C 109.5 . . ?
H41B C41 H41C 109.5 . . ?
C38 C42 H42A 109.5 . . ?
C38 C42 H42B 109.5 . . ?
C38 C42 H42C 109.5 . . ?
H42A C42 H42B 109.5 . . ?
H42A C42 H42C 109.5 . . ?
H42B C42 H42C 109.5 . . ?
C44 C43 N3 115.85(14) . . ?
C48 C43 N3 121.59(14) . . ?
C48 C43 C44 122.50(14) . . ?
C43 C44 C49 125.23(14) . . ?
C45 C44 C43 117.05(15) . . ?
C45 C44 C49 117.71(14) . . ?
C44 C45 H45 119.2 . . ?
C46 C45 C44 121.55(16) . . ?
C46 C45 H45 119.2 . . ?
C45 C46 H46 120.1 . . ?
C45 C46 C47 119.84(15) . . ?
C47 C46 H46 120.1 . . ?
C46 C47 H47 119.2 . . ?
C46 C47 C48 121.65(16) . . ?
C48 C47 H47 119.2 . . ?
C43 C48 C52 125.48(14) . . ?
C47 C48 C43 117.22(15) . . ?
C47 C48 C52 117.30(15) . . ?
C44 C49 H49 108.0 . . ?
C44 C49 C50 111.93(14) . . ?
C44 C49 C51 111.47(14) . . ?
C50 C49 H49 108.0 . . ?
C50 C49 C51 109.32(14) . . ?
C51 C49 H49 108.0 . . ?
C49 C50 H50A 109.5 . . ?
C49 C50 H50B 109.5 . . ?
C49 C50 H50C 109.5 . . ?
H50A C50 H50B 109.5 . . ?
H50A C50 H50C 109.5 . . ?
H50B C50 H50C 109.5 . . ?
C49 C51 H51A 109.5 . . ?
C49 C51 H51B 109.5 . . ?
C49 C51 H51C 109.5 . . ?
H51A C51 H51B 109.5 . . ?
H51A C51 H51C 109.5 . . ?
H51B C51 H51C 109.5 . . ?
C48 C52 H52 108.3 . . ?
C48 C52 C53 112.29(15) . . ?
C48 C52 C54 110.17(13) . . ?
C53 C52 H52 108.3 . . ?
C53 C52 C54 109.31(15) . . ?
C54 C52 H52 108.3 . . ?
C52 C53 H53A 109.5 . . ?
C52 C53 H53B 109.5 . . ?
C52 C53 H53C 109.5 . . ?
H53A C53 H53B 109.5 . . ?
H53A C53 H53C 109.5 . . ?
H53B C53 H53C 109.5 . . ?
C52 C54 H54A 109.5 . . ?
C52 C54 H54B 109.5 . . ?
C52 C54 H54C 109.5 . . ?
H54A C54 H54B 109.5 . . ?
H54A C54 H54C 109.5 . . ?
H54B C54 H54C 109.5 . . ?
O1 S1 C55 101.61(16) . . ?
O1 S1 C55B 111.6(6) . . ?
O2 S1 O1 114.33(9) . . ?
O2 S1 O3 114.74(9) . . ?
O2 S1 C55 106.5(2) . . ?
O2 S1 C55B 91.1(6) . . ?
O3 S1 O1 115.75(9) . . ?
O3 S1 C55 101.53(15) . . ?
O3 S1 C55B 106.2(6) . . ?
F1 C55 S1 112.9(3) . . ?
F1 C55 F2 106.4(3) . . ?
F1 C55 F3 107.7(4) . . ?
F2 C55 S1 112.1(3) . . ?
F3 C55 S1 111.2(3) . . ?
F3 C55 F2 106.3(4) . . ?
F1B C55B S1 110.3(12) . . ?
F1B C55B F2B 111.0(16) . . ?
F1B C55B F3B 109.3(16) . . ?
F2B C55B S1 107.7(12) . . ?
F2B C55B F3B 106.9(16) . . ?
F3B C55B S1 111.5(14) . . ?

loop_
_geom_bond_atom_site_label_1
_geom_bond_atom_site_label_2
_geom_bond_distance
_geom_bond_site_symmetry_2
_geom_bond_publ_flag
Cl1 P1 2.1467(5) . ?
P1 C28 1.7514(15) . ?
P1 C35 1.8599(16) . ?
N1 C1 1.374(2) . ?
N1 C2 1.393(2) . ?
N1 C4 1.440(2) . ?
N2 C1 1.3762(19) . ?
N2 C3 1.399(2) . ?
N2 C16 1.453(2) . ?
N3 C35 1.314(2) . ?
N3 C38 1.5499(19) . ?
N3 C43 1.4681(18) . ?
C1 C28 1.437(2) . ?
C2 H2 0.9300 . ?
C2 C3 1.326(2) . ?
C3 H3 0.9300 . ?
C4 C5 1.405(2) . ?
C4 C9 1.389(3) . ?
C5 C6 1.391(3) . ?
C5 C10 1.512(3) . ?
C6 H6 0.9300 . ?
C6 C7 1.388(3) . ?
C7 H7 0.9300 . ?
C7 C8 1.378(3) . ?
C8 H8 0.9300 . ?
C8 C9 1.398(3) . ?
C9 C13 1.554(3) . ?
C9 C13B 1.456(11) . ?
C10 H10 0.9800 . ?
C10 C11 1.548(3) . ?
C10 C12 1.524(3) . ?
C11 H11A 0.9600 . ?
C11 H11B 0.9600 . ?
C11 H11C 0.9600 . ?
C12 H12A 0.9600 . ?
C12 H12B 0.9600 . ?
C12 H12C 0.9600 . ?
C13 H13 0.9800 . ?
C13 C14 1.526(4) . ?
C13 C15 1.528(4) . ?
C13B H13B 0.9800 . ?
C13B C14B 1.519(16) . ?
C13B C15B 1.486(14) . ?
C14 H14A 0.9600 . ?
C14 H14B 0.9600 . ?
C14 H14C 0.9600 . ?
C14B H14D 0.9600 . ?
C14B H14E 0.9600 . ?
C14B H14F 0.9600 . ?
C15 H15A 0.9600 . ?
C15 H15B 0.9600 . ?
C15 H15C 0.9600 . ?
C15B H15D 0.9600 . ?
C15B H15E 0.9600 . ?
C15B H15F 0.9600 . ?
C16 C17 1.405(2) . ?
C16 C21 1.404(2) . ?
C17 C18 1.403(2) . ?
C17 C22 1.519(2) . ?
C18 H18 0.9300 . ?
C18 C19 1.375(3) . ?
C19 H19 0.9300 . ?
C19 C20 1.388(3) . ?
C20 H20 0.9300 . ?
C20 C21 1.392(2) . ?
C21 C25 1.517(2) . ?
C22 H22 0.9800 . ?
C22 C23 1.541(2) . ?
C22 C24 1.535(2) . ?
C23 H23A 0.9600 . ?
C23 H23B 0.9600 . ?
C23 H23C 0.9600 . ?
C24 H24A 0.9600 . ?
C24 H24B 0.9600 . ?
C24 H24C 0.9600 . ?
C25 H25 0.9800 . ?
C25 C26 1.540(3) . ?
C25 C27 1.535(3) . ?
C26 H26A 0.9600 . ?
C26 H26B 0.9600 . ?
C26 H26C 0.9600 . ?
C27 H27A 0.9600 . ?
C27 H27B 0.9600 . ?
C27 H27C 0.9600 . ?
C28 C29 1.481(2) . ?
C29 C30 1.405(2) . ?
C29 C34 1.400(2) . ?
C30 H30 0.9300 . ?
C30 C31 1.389(2) . ?
C31 H31 0.9300 . ?
C31 C32 1.387(3) . ?
C32 H32 0.9300 . ?
C32 C33 1.387(3) . ?
C33 H33 0.9300 . ?
C33 C34 1.386(2) . ?
C34 H34 0.9300 . ?
C35 C36 1.547(2) . ?
C36 C37 1.544(2) . ?
C36 C39 1.531(2) . ?
C36 C40 1.541(2) . ?
C37 H37A 0.9700 . ?
C37 H37B 0.9700 . ?
C37 C38 1.522(2) . ?
C38 C41 1.529(2) . ?
C38 C42 1.519(2) . ?
C39 H39A 0.9600 . ?
C39 H39B 0.9600 . ?
C39 H39C 0.9600 . ?
C40 H40A 0.9600 . ?
C40 H40B 0.9600 . ?
C40 H40C 0.9600 . ?
C41 H41A 0.9600 . ?
C41 H41B 0.9600 . ?
C41 H41C 0.9600 . ?
C42 H42A 0.9600 . ?
C42 H42B 0.9600 . ?
C42 H42C 0.9600 . ?
C43 C44 1.411(2) . ?
C43 C48 1.400(2) . ?
C44 C45 1.397(2) . ?
C44 C49 1.523(2) . ?
C45 H45 0.9300 . ?
C45 C46 1.378(3) . ?
C46 H46 0.9300 . ?
C46 C47 1.383(3) . ?
C47 H47 0.9300 . ?
C47 C48 1.395(2) . ?
C48 C52 1.520(2) . ?
C49 H49 0.9800 . ?
C49 C50 1.529(3) . ?
C49 C51 1.542(2) . ?
C50 H50A 0.9600 . ?
C50 H50B 0.9600 . ?
C50 H50C 0.9600 . ?
C51 H51A 0.9600 . ?
C51 H51B 0.9600 . ?
C51 H51C 0.9600 . ?
C52 H52 0.9800 . ?
C52 C53 1.534(2) . ?
C52 C54 1.536(2) . ?
C53 H53A 0.9600 . ?
C53 H53B 0.9600 . ?
C53 H53C 0.9600 . ?
C54 H54A 0.9600 . ?
C54 H54B 0.9600 . ?
C54 H54C 0.9600 . ?
S1 O1 1.4395(14) . ?
S1 O2 1.4320(15) . ?
S1 O3 1.4371(14) . ?
S1 C55 1.803(4) . ?
S1 C55B 1.860(18) . ?
F1 C55 1.331(5) . ?
F1B C55B 1.282(19) . ?
F2 C55 1.343(4) . ?
F2B C55B 1.337(19) . ?
F3 C55 1.341(5) . ?
F3B C55B 1.341(18) . ?

loop_
_geom_torsion_atom_site_label_1
_geom_torsion_atom_site_label_2
_geom_torsion_atom_site_label_3
_geom_torsion_atom_site_label_4
_geom_torsion
_geom_torsion_site_symmetry_1
_geom_torsion_site_symmetry_2
_geom_torsion_site_symmetry_3
_geom_torsion_site_symmetry_4
_geom_torsion_publ_flag
Cl1 P1 C28 C1 94.74(12) . . . . ?
Cl1 P1 C28 C29 -75.55(13) . . . . ?
Cl1 P1 C35 N3 -19.48(15) . . . . ?
Cl1 P1 C35 C36 179.23(10) . . . . ?
P1 C28 C29 C30 -143.17(13) . . . . ?
P1 C28 C29 C34 29.3(2) . . . . ?
P1 C35 C36 C37 162.06(11) . . . . ?
P1 C35 C36 C39 -75.48(17) . . . . ?
P1 C35 C36 C40 46.50(15) . . . . ?
N1 C1 C28 P1 33.1(2) . . . . ?
N1 C1 C28 C29 -156.25(15) . . . . ?
N1 C2 C3 N2 0.6(2) . . . . ?
N1 C4 C5 C6 179.98(15) . . . . ?
N1 C4 C5 C10 -3.9(2) . . . . ?
N1 C4 C9 C8 179.23(17) . . . . ?
N1 C4 C9 C13 6.4(3) . . . . ?
N1 C4 C9 C13B -14.1(7) . . . . ?
N2 C1 C28 P1 -148.02(13) . . . . ?
N2 C1 C28 C29 22.6(2) . . . . ?
N2 C16 C17 C18 -167.30(14) . . . . ?
N2 C16 C17 C22 11.7(2) . . . . ?
N2 C16 C21 C20 167.67(14) . . . . ?
N2 C16 C21 C25 -8.1(2) . . . . ?
N3 C35 C36 C37 -2.77(17) . . . . ?
N3 C35 C36 C39 119.69(16) . . . . ?
N3 C35 C36 C40 -118.32(14) . . . . ?
N3 C43 C44 C45 177.93(13) . . . . ?
N3 C43 C44 C49 -3.2(2) . . . . ?
N3 C43 C48 C47 179.94(13) . . . . ?
N3 C43 C48 C52 -0.4(2) . . . . ?
C1 N1 C2 C3 -0.1(2) . . . . ?
C1 N1 C4 C5 -92.3(2) . . . . ?
C1 N1 C4 C9 94.3(2) . . . . ?
C1 N2 C3 C2 -0.87(19) . . . . ?
C1 N2 C16 C17 -127.77(17) . . . . ?
C1 N2 C16 C21 64.0(2) . . . . ?
C1 C28 C29 C30 46.8(2) . . . . ?
C1 C28 C29 C34 -140.78(15) . . . . ?
C2 N1 C1 N2 -0.45(18) . . . . ?
C2 N1 C1 C28 178.58(15) . . . . ?
C2 N1 C4 C5 89.0(2) . . . . ?
C2 N1 C4 C9 -84.5(2) . . . . ?
C3 N2 C1 N1 0.79(17) . . . . ?
C3 N2 C1 C28 -178.26(15) . . . . ?
C3 N2 C16 C17 65.48(18) . . . . ?
C3 N2 C16 C21 -102.78(17) . . . . ?
C4 N1 C1 N2 -179.31(15) . . . . ?
C4 N1 C1 C28 -0.3(3) . . . . ?
C4 N1 C2 C3 178.91(15) . . . . ?
C4 C5 C6 C7 2.5(3) . . . . ?
C4 C5 C10 C11 -88.7(2) . . . . ?
C4 C5 C10 C12 148.37(17) . . . . ?
C4 C9 C13 C14 98.8(3) . . . . ?
C4 C9 C13 C15 -138.4(2) . . . . ?
C4 C9 C13B C14B 112.4(9) . . . . ?
C4 C9 C13B C15B -12.1(13) . . . . ?
C5 C4 C9 C8 6.2(3) . . . . ?
C5 C4 C9 C13 -166.62(19) . . . . ?
C5 C4 C9 C13B 172.8(7) . . . . ?
C5 C6 C7 C8 2.3(3) . . . . ?
C6 C5 C10 C11 87.2(2) . . . . ?
C6 C5 C10 C12 -35.7(3) . . . . ?
C6 C7 C8 C9 -3.1(3) . . . . ?
C7 C8 C9 C4 -1.0(3) . . . . ?
C7 C8 C9 C13 171.6(2) . . . . ?
C7 C8 C9 C13B -171.8(5) . . . . ?
C8 C9 C13 C14 -73.5(3) . . . . ?
C8 C9 C13 C15 49.3(3) . . . . ?
C8 C9 C13B C14B -79.9(9) . . . . ?
C8 C9 C13B C15B 155.6(8) . . . . ?
C9 C4 C5 C6 -7.0(3) . . . . ?
C9 C4 C5 C10 169.12(18) . . . . ?
C10 C5 C6 C7 -173.57(18) . . . . ?
C16 N2 C1 N1 -166.63(15) . . . . ?
C16 N2 C1 C28 14.3(3) . . . . ?
C16 N2 C3 C2 168.82(14) . . . . ?
C16 C17 C18 C19 -0.4(2) . . . . ?
C16 C17 C22 C23 -110.14(18) . . . . ?
C16 C17 C22 C24 127.56(16) . . . . ?
C16 C21 C25 C26 78.23(19) . . . . ?
C16 C21 C25 C27 -157.08(15) . . . . ?
C17 C16 C21 C20 0.1(2) . . . . ?
C17 C16 C21 C25 -175.67(15) . . . . ?
C17 C18 C19 C20 -0.3(3) . . . . ?
C18 C17 C22 C23 68.8(2) . . . . ?
C18 C17 C22 C24 -53.48(19) . . . . ?
C18 C19 C20 C21 1.0(3) . . . . ?
C19 C20 C21 C16 -0.9(2) . . . . ?
C19 C20 C21 C25 174.93(16) . . . . ?
C20 C21 C25 C26 -97.40(19) . . . . ?
C20 C21 C25 C27 27.3(2) . . . . ?
C21 C16 C17 C18 0.6(2) . . . . ?
C21 C16 C17 C22 179.53(14) . . . . ?
C22 C17 C18 C19 -179.48(15) . . . . ?
C28 P1 C35 N3 -131.32(14) . . . . ?
C28 P1 C35 C36 67.39(12) . . . . ?
C28 C29 C30 C31 169.63(15) . . . . ?
C28 C29 C34 C33 -168.99(15) . . . . ?
C29 C30 C31 C32 0.1(3) . . . . ?
C30 C29 C34 C33 3.7(2) . . . . ?
C30 C31 C32 C33 2.3(3) . . . . ?
C31 C32 C33 C34 -1.7(3) . . . . ?
C32 C33 C34 C29 -1.4(3) . . . . ?
C34 C29 C30 C31 -3.1(2) . . . . ?
C35 P1 C28 C1 -156.57(12) . . . . ?
C35 P1 C28 C29 33.14(14) . . . . ?
C35 N3 C38 C37 26.27(16) . . . . ?
C35 N3 C38 C41 -91.11(16) . . . . ?
C35 N3 C38 C42 146.68(14) . . . . ?
C35 N3 C43 C44 -76.10(19) . . . . ?
C35 N3 C43 C48 106.80(18) . . . . ?
C35 C36 C37 C38 19.29(16) . . . . ?
C36 C37 C38 N3 -26.37(15) . . . . ?
C36 C37 C38 C41 89.33(15) . . . . ?
C36 C37 C38 C42 -145.29(14) . . . . ?
C38 N3 C35 P1 -177.38(11) . . . . ?
C38 N3 C35 C36 -15.02(17) . . . . ?
C38 N3 C43 C44 92.67(17) . . . . ?
C38 N3 C43 C48 -84.43(18) . . . . ?
C39 C36 C37 C38 -105.86(15) . . . . ?
C40 C36 C37 C38 133.61(14) . . . . ?
C43 N3 C35 P1 -7.9(2) . . . . ?
C43 N3 C35 C36 154.45(14) . . . . ?
C43 N3 C38 C37 -144.05(13) . . . . ?
C43 N3 C38 C41 98.58(15) . . . . ?
C43 N3 C38 C42 -23.6(2) . . . . ?
C43 C44 C45 C46 3.1(2) . . . . ?
C43 C44 C49 C50 109.47(18) . . . . ?
C43 C44 C49 C51 -127.74(16) . . . . ?
C43 C48 C52 C53 -123.41(17) . . . . ?
C43 C48 C52 C54 114.49(18) . . . . ?
C44 C43 C48 C47 3.0(2) . . . . ?
C44 C43 C48 C52 -177.28(15) . . . . ?
C44 C45 C46 C47 0.7(3) . . . . ?
C45 C44 C49 C50 -71.67(18) . . . . ?
C45 C44 C49 C51 51.1(2) . . . . ?
C45 C46 C47 C48 -2.8(3) . . . . ?
C46 C47 C48 C43 1.0(2) . . . . ?
C46 C47 C48 C52 -178.76(15) . . . . ?
C47 C48 C52 C53 56.3(2) . . . . ?
C47 C48 C52 C54 -65.83(19) . . . . ?
C48 C43 C44 C45 -5.0(2) . . . . ?
C48 C43 C44 C49 173.88(15) . . . . ?
C49 C44 C45 C46 -175.89(15) . . . . ?
O1 S1 C55 F1 62.1(3) . . . . ?
O1 S1 C55 F2 -58.0(3) . . . . ?
O1 S1 C55 F3 -176.7(3) . . . . ?
O1 S1 C55B F1B 58.8(15) . . . . ?
O1 S1 C55B F2B -62.5(12) . . . . ?
O1 S1 C55B F3B -179.4(12) . . . . ?
O2 S1 C55 F1 -177.9(2) . . . . ?
O2 S1 C55 F2 62.0(3) . . . . ?
O2 S1 C55 F3 -56.8(4) . . . . ?
O2 S1 C55B F1B 175.7(14) . . . . ?
O2 S1 C55B F2B 54.3(12) . . . . ?
O2 S1 C55B F3B -62.6(13) . . . . ?
O3 S1 C55 F1 -57.5(3) . . . . ?
O3 S1 C55 F2 -177.6(2) . . . . ?
O3 S1 C55 F3 63.6(4) . . . . ?
O3 S1 C55B F1B -68.1(15) . . . . ?
O3 S1 C55B F2B 170.6(11) . . . . ?
O3 S1 C55B F3B 53.6(14) . . . . ?

loop_
_exptl_oxdiff_crystal_face_indexfrac_h
_exptl_oxdiff_crystal_face_indexfrac_k
_exptl_oxdiff_crystal_face_indexfrac_l
_exptl_oxdiff_crystal_face_x
_exptl_oxdiff_crystal_face_y
_exptl_oxdiff_crystal_face_z
0.0005 0.0065 0.9979 -0.0828 -0.0012 -0.0036
0.9707 7.7982 -2.5539 0.0763 -0.9609 -0.2661
6.2610 2.3035 -0.9767 0.0299 -0.3655 -0.9303
2.1712 -8.3236 2.6066 -0.0775 0.9818 -0.1733
-6.8585 -0.5536 0.4340 -0.0138 0.1610 0.9869
-0.0005 -0.0065 -0.9979 0.0828 0.0012 0.0036
